data_4122417
loop_
_publ_author_name
'Vo, Thao T.'
'Parrish, Damon A.'
'Shreeve, Jean'ne M.'

_publ_section_title
;
 Tetranitroacetimidic Acid: A High Oxygen Oxidizer and Potential
 Replacement for Ammonium Perchlorate.
;
_journal_issue 34
_journal_name_full 'Journal of the American Chemical Society'
_journal_page_first 11934
_journal_paper_doi 10.1021/ja5074036
_journal_volume 136
_journal_year 2014
_chemical_formula_moiety 'C H3 N3 O3'
_chemical_formula_sum 'C H3 N3 O3'
_chemical_formula_weight 105.06
_chemical_name_systematic
; 
 1-nitrourea 
;
_space_group_IT_number 96
_symmetry_cell_setting tetragonal
_symmetry_space_group_name_Hall 'P 4nw 2abw'
_symmetry_space_group_name_H-M 'P 43 21 2'
_atom_sites_solution_hydrogens geom
_atom_sites_solution_primary direct
_atom_sites_solution_secondary difmap
_audit_creation_date 2011-11-18
_audit_creation_method 'from SHELXTL CIF, local template and enCIFer'
_cell_angle_alpha 90.00
_cell_angle_beta 90.00
_cell_angle_gamma 90.00
_cell_formula_units_Z 8
_cell_length_a 4.8710(8)
_cell_length_b 4.8710(8)
_cell_length_c 32.266(6)
_cell_measurement_temperature 100(2)
_cell_volume 765.6(2)
_computing_cell_refinement 'Bruker APEX2 v2010.3-0 (Bruker, 2009)'
_computing_data_collection 'Bruker APEX2 v2010.3-0 (Bruker, 2009)'
_computing_data_reduction
;
Bruker SAINT v7.68A (Bruker, 2009), Bruker XPREP v2008/2 (Bruker, 2008)
;
_computing_molecular_graphics 'Bruker SHELXTL v2008/4 (Bruker, 2008)'
_computing_publication_material 'Bruker SHELXTL v2008/4 (Bruker, 2008)'
_computing_structure_refinement 'Bruker SHELXTL v2008/4 (Bruker, 2008)'
_computing_structure_solution 'Bruker SHELXTL v2008/4 (Bruker, 2008)'
_diffrn_ambient_temperature 100(2)
_diffrn_measured_fraction_theta_full 0.983
_diffrn_measured_fraction_theta_max 0.983
_diffrn_measurement_device_type 'Bruker SMART APEX II CCD'
_diffrn_measurement_method '\w scans'
_diffrn_radiation_monochromator graphite
_diffrn_radiation_source 'fine focus sealed tube'
_diffrn_radiation_type MoK\a
_diffrn_radiation_wavelength 0.71073
_diffrn_reflns_av_R_equivalents 0.0242
_diffrn_reflns_av_sigmaI/netI 0.0128
_diffrn_reflns_limit_h_max 6
_diffrn_reflns_limit_h_min -6
_diffrn_reflns_limit_k_max 6
_diffrn_reflns_limit_k_min -5
_diffrn_reflns_limit_l_max 40
_diffrn_reflns_limit_l_min -40
_diffrn_reflns_number 6993
_diffrn_reflns_theta_full 26.77
_diffrn_reflns_theta_max 26.77
_diffrn_reflns_theta_min 2.52
_exptl_absorpt_coefficient_mu 0.177
_exptl_absorpt_correction_T_max 0.9929
_exptl_absorpt_correction_T_min 0.9722
_exptl_absorpt_correction_type multi-scan
_exptl_absorpt_process_details 'SADABS v2008/1 (Bruker, 2008)'
_exptl_crystal_colour colorless
_exptl_crystal_density_diffrn 1.823
_exptl_crystal_density_method 'not measured'
_exptl_crystal_description plate
_exptl_crystal_F_000 432
_exptl_crystal_size_max 0.16
_exptl_crystal_size_mid 0.15
_exptl_crystal_size_min 0.04
_refine_diff_density_max 0.146
_refine_diff_density_min -0.189
_refine_diff_density_rms 0.044
_refine_ls_abs_structure_details 'Flack H D (1983), Acta Cryst. A39, 876-881'
_refine_ls_abs_structure_Flack 0(2)
_refine_ls_extinction_method none
_refine_ls_goodness_of_fit_ref 1.139
_refine_ls_hydrogen_treatment constr
_refine_ls_matrix_type full
_refine_ls_number_parameters 64
_refine_ls_number_reflns 807
_refine_ls_number_restraints 0
_refine_ls_restrained_S_all 1.139
_refine_ls_R_factor_all 0.0261
_refine_ls_R_factor_gt 0.0239
_refine_ls_shift/su_max 0.001
_refine_ls_shift/su_mean 0.000
_refine_ls_structure_factor_coef Fsqd
_refine_ls_weighting_details 'calc w=1/[\s^2^(Fo^2^)+(0.0341P)^2^+0.2313P] where P=(Fo^2^+2Fc^2^)/3'
_refine_ls_weighting_scheme calc
_refine_ls_wR_factor_gt 0.0656
_refine_ls_wR_factor_ref 0.0672
_reflns_number_gt 765
_reflns_number_total 807
_reflns_threshold_expression I>2\s(I)
_cod_data_source_file ja5074036_si_003.cif
_cod_data_source_block shrv177
_cod_depositor_comments
;
The following automatic conversions were performed:

'_symmetry_cell_setting' value 'Tetragonal' changed to 'tetragonal'
according to
/usr/data/users/saulius/crontab/automatic-downloads/rss-feeds/ACS/lib/dictionaries/cif_core.dic
dictionary named 'cif_core.dic' version 2.4.2 from 2011-04-26.

Automatic conversion script
Id: cif_fix_values 2281 2013-09-26 08:29:07Z andrius 

 Adding full bibliography for 4122416--4122419.cif.
;
_cod_original_sg_symbol_H-M P4(3)2(1)2
_cod_database_code 4122417

loop_
_symmetry_equiv_pos_as_xyz
'x, y, z'
'-y+1/2, x+1/2, z+3/4'
'y+1/2, -x+1/2, z+1/4'
'x+1/2, -y+1/2, -z+1/4'
'-x+1/2, y+1/2, -z+3/4'
'-x, -y, z+1/2'
'y, x, -z'
'-y, -x, -z+1/2'

loop_
_atom_site_label
_atom_site_type_symbol
_atom_site_fract_x
_atom_site_fract_y
_atom_site_fract_z
_atom_site_U_iso_or_equiv
_atom_site_adp_type
_atom_site_occupancy
_atom_site_symmetry_multiplicity
_atom_site_calc_flag
_atom_site_refinement_flags
N1 N 0.7415(2) 1.0006(2) 0.94711(3) 0.0151(3) Uani 1 1 d .
H1A H 0.8365 1.1352 0.9583 0.018 Uiso 1 1 calc R
H1B H 0.7845 0.9397 0.9223 0.018 Uiso 1 1 calc R
C2 C 0.5347(3) 0.8903(3) 0.96755(4) 0.0134(3) Uani 1 1 d .
N3 N 0.3773(3) 0.6785(2) 0.95026(3) 0.0166(3) Uani 1 1 d .
H3 H 0.2261 0.6350 0.9637 0.020 Uiso 1 1 calc R
N4 N 0.4305(2) 0.5306(2) 0.91494(3) 0.0137(3) Uani 1 1 d .
O5 O 0.2636(2) 0.3503(2) 0.90718(3) 0.0194(3) Uani 1 1 d .
O6 O 0.6349(2) 0.5864(2) 0.89440(3) 0.0173(2) Uani 1 1 d .
O7 O 0.4586(2) 0.9620(2) 1.00263(3) 0.0172(2) Uani 1 1 d .

loop_
_atom_site_aniso_label
_atom_site_aniso_U_11
_atom_site_aniso_U_22
_atom_site_aniso_U_33
_atom_site_aniso_U_23
_atom_site_aniso_U_13
_atom_site_aniso_U_12
N1 0.0155(6) 0.0155(6) 0.0141(5) -0.0024(5) 0.0021(5) -0.0044(5)
C2 0.0137(7) 0.0123(6) 0.0141(6) 0.0007(5) -0.0020(5) 0.0006(5)
N3 0.0164(6) 0.0199(6) 0.0135(5) -0.0051(5) 0.0046(5) -0.0055(5)
N4 0.0155(6) 0.0132(6) 0.0125(5) -0.0007(4) -0.0017(5) 0.0017(5)
O5 0.0206(6) 0.0178(5) 0.0198(5) -0.0052(4) -0.0022(4) -0.0048(4)
O6 0.0178(5) 0.0195(5) 0.0147(4) -0.0001(4) 0.0055(4) 0.0001(4)
O7 0.0192(5) 0.0190(5) 0.0134(4) -0.0042(4) 0.0037(4) -0.0056(4)

loop_
_atom_type_symbol
_atom_type_description
_atom_type_scat_dispersion_real
_atom_type_scat_dispersion_imag
_atom_type_scat_source
C C 0.0033 0.0016 'International Tables Vol C Tables 4.2.6.8 and 6.1.1.4'
H H 0.0000 0.0000 'International Tables Vol C Tables 4.2.6.8 and 6.1.1.4'
N N 0.0061 0.0033 'International Tables Vol C Tables 4.2.6.8 and 6.1.1.4'
O O 0.0106 0.0060 'International Tables Vol C Tables 4.2.6.8 and 6.1.1.4'

loop_
_geom_angle_atom_site_label_1
_geom_angle_atom_site_label_2
_geom_angle_atom_site_label_3
_geom_angle
C2 N1 H1A 120.0
C2 N1 H1B 120.0
H1A N1 H1B 120.0
O7 C2 N1 124.73(13)
O7 C2 N3 114.00(12)
N1 C2 N3 121.26(12)
N4 N3 C2 127.84(12)
N4 N3 H3 116.1
C2 N3 H3 116.1
O5 N4 O6 126.03(12)
O5 N4 N3 114.92(11)
O6 N4 N3 119.04(11)

loop_
_geom_bond_atom_site_label_1
_geom_bond_atom_site_label_2
_geom_bond_distance
N1 C2 1.3183(18)
N1 H1A 0.8800
N1 H1B 0.8800
C2 O7 1.2410(17)
C2 N3 1.4012(19)
N3 N4 1.3730(16)
N3 H3 0.8800
N4 O5 1.2229(16)
N4 O6 1.2265(15)

loop_
_geom_hbond_atom_site_label_D
_geom_hbond_atom_site_label_H
_geom_hbond_atom_site_label_A
_geom_hbond_distance_DH
_geom_hbond_distance_HA
_geom_hbond_distance_DA
_geom_hbond_angle_DHA
_geom_hbond_site_symmetry_A
N1 H1A O7 0.88 2.11 2.9600(15) 162.7 7_567
N1 H1B O6 0.88 2.07 2.6893(16) 126.2 .
N3 H3 O7 0.88 1.89 2.7478(16) 164.0 7_457

loop_
_geom_torsion_atom_site_label_1
_geom_torsion_atom_site_label_2
_geom_torsion_atom_site_label_3
_geom_torsion_atom_site_label_4
_geom_torsion
O7 C2 N3 N4 -170.45(13)
N1 C2 N3 N4 10.4(2)
C2 N3 N4 O5 177.97(13)
C2 N3 N4 O6 -1.8(2)
